data_2019075
loop_
_publ_author_name
'Yang, Haozhe'
'Budow, Simone'
'Eickmeier, Henning'
'Reuter, Hans'
'Seela, Frank'

_publ_section_title
;
 1,7-Dideaza-2'-deoxy-6-nitronebularine: a pyrrolo[2,3-<i>b</i>]pyridine
 nucleoside with an intramolecular hydrogen bond stabilizing the
 <i>syn</i> conformation
;
_journal_coeditor_code CU3032
_journal_issue 8
_journal_name_full 'Acta Crystallographica Section C'
_journal_page_first 892
_journal_page_last 895
_journal_paper_doi 10.1107/S0108270113016922
_journal_volume 69
_journal_year 2013
_chemical_formula_iupac 'C12 H13 N3 O5'
_chemical_formula_moiety 'C12 H13 N3 O5'
_chemical_formula_sum 'C12 H13 N3 O5'
_chemical_formula_weight 279.25
_chemical_name_common
;
1,7-Dideaza-2'-deoxy-6-nitronebularine
;
_chemical_name_systematic
1-(2-Deoxy-\b-<i>D</i>-<i>erythro</i>-pentofuranosyl)-4-nitro-1<i>H</i>-pyrrolo[2,3-<i>b</i>]pyridine
_space_group_IT_number 19
_symmetry_cell_setting orthorhombic
_symmetry_space_group_name_Hall 'P 2ac 2ab'
_symmetry_space_group_name_H-M 'P 21 21 21'
_atom_sites_solution_hydrogens geom
_atom_sites_solution_primary direct
_atom_sites_solution_secondary difmap
_audit_creation_method SHELXL97
_cell_angle_alpha 90.00
_cell_angle_beta 90.00
_cell_angle_gamma 90.00
_cell_formula_units_Z 4
_cell_length_a 6.4621(4)
_cell_length_b 9.1450(5)
_cell_length_c 20.2969(12)
_cell_measurement_reflns_used 9767
_cell_measurement_temperature 130(2)
_cell_measurement_theta_max 30.61
_cell_measurement_theta_min 2.44
_cell_volume 1199.46(12)
_computing_cell_refinement 'SAINT (Bruker, 2008)'
_computing_data_collection 'APEX2 (Bruker, 2008)'
_computing_data_reduction 'SAINT (Bruker, 2008)'
_computing_molecular_graphics
;
SHELXTL (Sheldrick, 2008) and DIAMOND (Brandenburg, 2004)
;
_computing_publication_material
;
SHELXTL (Sheldrick, 2008) and PLATON (Spek, 2009)
;
_computing_structure_refinement 'SHELXTL (Sheldrick, 2008)'
_computing_structure_solution 'SHELXTL (Sheldrick, 2008)'
_diffrn_ambient_temperature 130(2)
_diffrn_measured_fraction_theta_full 0.999
_diffrn_measured_fraction_theta_max 0.999
_diffrn_measurement_device_type 'Bruker APEXII CCD area-detector'
_diffrn_measurement_method '\f and \w scans'
_diffrn_radiation_monochromator graphite
_diffrn_radiation_source 'fine-focus sealed tube'
_diffrn_radiation_type MoK\a
_diffrn_radiation_wavelength 0.71073
_diffrn_reflns_av_R_equivalents 0.0267
_diffrn_reflns_av_sigmaI/netI 0.0079
_diffrn_reflns_limit_h_max 9
_diffrn_reflns_limit_h_min -9
_diffrn_reflns_limit_k_max 12
_diffrn_reflns_limit_k_min -12
_diffrn_reflns_limit_l_max 28
_diffrn_reflns_limit_l_min -28
_diffrn_reflns_number 56551
_diffrn_reflns_theta_full 29.99
_diffrn_reflns_theta_max 29.99
_diffrn_reflns_theta_min 3.31
_diffrn_standards_number 0
_exptl_absorpt_coefficient_mu 0.123
_exptl_absorpt_correction_T_max 0.9903
_exptl_absorpt_correction_T_min 0.9607
_exptl_absorpt_correction_type multi-scan
_exptl_absorpt_process_details '(SADABS; Bruker, 2008)'
_exptl_crystal_colour yellow
_exptl_crystal_density_diffrn 1.546
_exptl_crystal_density_method 'not measured'
_exptl_crystal_description needle
_exptl_crystal_F_000 584
_exptl_crystal_size_max 0.33
_exptl_crystal_size_mid 0.22
_exptl_crystal_size_min 0.08
_refine_diff_density_max 0.376
_refine_diff_density_min -0.201
_refine_ls_abs_structure_details 'established by known chemical absolute configuration'
_refine_ls_extinction_method none
_refine_ls_goodness_of_fit_ref 1.089
_refine_ls_hydrogen_treatment constr
_refine_ls_matrix_type full
_refine_ls_number_parameters 183
_refine_ls_number_reflns 2024
_refine_ls_number_restraints 0
_refine_ls_restrained_S_all 1.089
_refine_ls_R_factor_all 0.0304
_refine_ls_R_factor_gt 0.0291
_refine_ls_shift/su_max 0.001
_refine_ls_shift/su_mean 0.000
_refine_ls_structure_factor_coef Fsqd
_refine_ls_weighting_details 'calc w = 1/[\s^2^(Fo^2^)+(0.0528P)^2^+0.2211P] where P=(Fo^2^+2Fc^2^)/3'
_refine_ls_weighting_scheme calc
_refine_ls_wR_factor_gt 0.0818
_refine_ls_wR_factor_ref 0.0835
_reflns_number_gt 1957
_reflns_number_total 2024
_reflns_threshold_expression I>2\s(I)
_cod_data_source_file cu3032.cif
_cod_data_source_block I
_cod_database_code 2019075
_cod_database_fobs_code 2019075

loop_
_symmetry_equiv_pos_as_xyz
'x, y, z'
'x+1/2, -y+1/2, -z'
'-x, y+1/2, -z+1/2'
'-x+1/2, -y, z+1/2'

loop_
_atom_site_type_symbol
_atom_site_label
_atom_site_fract_x
_atom_site_fract_y
_atom_site_fract_z
_atom_site_U_iso_or_equiv
_atom_site_adp_type
_atom_site_calc_flag
_atom_site_refinement_flags
_atom_site_occupancy
_atom_site_symmetry_multiplicity
C C1 0.1898(2) 0.82918(14) 0.92896(6) 0.0182(2) Uani d . 1 1
H H1 0.1909 0.9327 0.9248 0.022 Uiso calc R 1 1
C C2 0.1967(2) 0.74012(14) 0.87329(6) 0.0179(2) Uani d . 1 1
H H2 0.2057 0.7860 0.8314 0.021 Uiso calc R 1 1
N N3 0.19142(19) 0.59404(12) 0.87528(5) 0.0167(2) Uani d . 1 1
C C4 0.1749(2) 0.53544(13) 0.93510(6) 0.0148(2) Uani d . 1 1
C C5 0.1725(2) 0.61178(14) 0.99647(6) 0.0157(2) Uani d . 1 1
C C6 0.1813(2) 0.76390(14) 0.99025(6) 0.0165(2) Uani d . 1 1
N N6 0.1839(2) 0.85863(13) 1.04865(6) 0.0201(2) Uani d . 1 1
O O61 0.1756(2) 0.99127(12) 1.04056(6) 0.0292(3) Uani d . 1 1
O O62 0.1965(2) 0.79876(13) 1.10279(5) 0.0300(3) Uani d . 1 1
C C7 0.1577(2) 0.50434(14) 1.04702(6) 0.0195(3) Uani d . 1 1
H H7 0.1541 0.5214 1.0932 0.023 Uiso calc R 1 1
C C8 0.1497(2) 0.37154(15) 1.01597(6) 0.0198(3) Uani d . 1 1
H H8 0.1390 0.2801 1.0379 0.024 Uiso calc R 1 1
N N9 0.15943(19) 0.38846(11) 0.94840(5) 0.0169(2) Uani d . 1 1
C C1' 0.1640(2) 0.26882(13) 0.90133(6) 0.0174(2) Uani d . 1 1
H H1' 0.1507 0.1743 0.9257 0.021 Uiso calc R 1 1
C C2' 0.0016(2) 0.27333(15) 0.84673(7) 0.0185(2) Uani d . 1 1
H H2A -0.0272 0.3749 0.8325 0.022 Uiso calc R 1 1
H H2B -0.1292 0.2263 0.8608 0.022 Uiso calc R 1 1
C C3' 0.1084(2) 0.18579(14) 0.79239(6) 0.0187(2) Uani d . 1 1
H H3' 0.0582 0.2153 0.7477 0.022 Uiso calc R 1 1
O O3' 0.0868(2) 0.03239(11) 0.80260(5) 0.0265(2) Uani d . 1 1
H H3O -0.0314 0.0056 0.7902 0.040 Uiso calc R 1 1
C C4' 0.3379(2) 0.22328(14) 0.80175(6) 0.0187(2) Uani d . 1 1
H H4' 0.4221 0.1326 0.7955 0.022 Uiso calc R 1 1
O O4' 0.35938(16) 0.27241(11) 0.86920(4) 0.0192(2) Uani d . 1 1
C C5' 0.4192(2) 0.34119(16) 0.75620(6) 0.0222(3) Uani d . 1 1
H H5A 0.5598 0.3696 0.7707 0.027 Uiso calc R 1 1
H H5B 0.4307 0.3006 0.7111 0.027 Uiso calc R 1 1
O O5' 0.29165(18) 0.46863(11) 0.75426(5) 0.0226(2) Uani d . 1 1
H H5O 0.2734 0.4999 0.7927 0.034 Uiso calc R 1 1

loop_
_atom_site_aniso_label
_atom_site_aniso_U_11
_atom_site_aniso_U_22
_atom_site_aniso_U_33
_atom_site_aniso_U_12
_atom_site_aniso_U_13
_atom_site_aniso_U_23
C1 0.0181(6) 0.0133(5) 0.0233(6) -0.0001(5) -0.0002(5) 0.0005(4)
C2 0.0202(6) 0.0148(5) 0.0187(5) -0.0001(5) -0.0001(5) 0.0026(4)
N3 0.0190(5) 0.0140(4) 0.0170(4) 0.0001(4) 0.0011(4) 0.0013(4)
C4 0.0155(5) 0.0130(5) 0.0161(5) 0.0006(4) 0.0007(5) 0.0001(4)
C5 0.0155(5) 0.0162(5) 0.0152(5) 0.0007(5) 0.0007(5) -0.0008(4)
C6 0.0141(5) 0.0159(5) 0.0196(6) 0.0007(5) 0.0001(5) -0.0043(4)
N6 0.0172(5) 0.0197(5) 0.0233(5) -0.0005(4) 0.0016(5) -0.0066(4)
O61 0.0330(6) 0.0184(5) 0.0361(6) 0.0015(5) 0.0011(5) -0.0083(4)
O62 0.0402(7) 0.0297(6) 0.0200(4) -0.0024(5) 0.0018(5) -0.0043(4)
C7 0.0242(6) 0.0193(6) 0.0150(5) 0.0011(5) 0.0011(5) 0.0015(4)
C8 0.0255(6) 0.0175(5) 0.0163(5) 0.0017(5) 0.0009(5) 0.0041(4)
N9 0.0233(5) 0.0120(4) 0.0153(4) 0.0009(4) 0.0014(4) 0.0010(3)
C1' 0.0229(6) 0.0126(5) 0.0169(5) 0.0005(5) 0.0000(5) -0.0003(4)
C2' 0.0182(5) 0.0165(5) 0.0208(5) -0.0015(5) -0.0010(5) 0.0001(5)
C3' 0.0246(6) 0.0135(5) 0.0180(5) 0.0007(5) -0.0045(5) -0.0002(4)
O3' 0.0375(6) 0.0126(4) 0.0292(5) -0.0020(4) -0.0096(5) -0.0001(4)
C4' 0.0222(6) 0.0171(5) 0.0168(5) 0.0039(5) -0.0014(5) -0.0028(4)
O4' 0.0192(4) 0.0220(4) 0.0165(4) 0.0037(4) -0.0022(3) -0.0026(3)
C5' 0.0223(6) 0.0245(6) 0.0198(5) 0.0020(5) 0.0038(5) -0.0009(5)
O5' 0.0295(5) 0.0199(4) 0.0185(4) 0.0007(4) 0.0030(4) 0.0012(3)

loop_
_atom_type_symbol
_atom_type_description
_atom_type_scat_dispersion_real
_atom_type_scat_dispersion_imag
_atom_type_scat_source
C C 0.0033 0.0000 'International Tables Vol C Tables 4.2.6.8 and 6.1.1.4'
H H 0.0000 0.0000 'International Tables Vol C Tables 4.2.6.8 and 6.1.1.4'
N N 0.0061 0.0000 'International Tables Vol C Tables 4.2.6.8 and 6.1.1.4'
O O 0.0106 0.0000 'International Tables Vol C Tables 4.2.6.8 and 6.1.1.4'

loop_
_geom_angle_atom_site_label_1
_geom_angle_atom_site_label_2
_geom_angle_atom_site_label_3
_geom_angle
_geom_angle_publ_flag
C6 C1 C2 118.62(11) n
C6 C1 H1 120.7 n
C2 C1 H1 120.7 n
N3 C2 C1 123.97(12) n
N3 C2 H2 118.0 n
C1 C2 H2 118.0 n
C4 N3 C2 115.58(11) y
N3 C4 N9 125.34(11) n
N3 C4 C5 126.84(11) n
N9 C4 C5 107.82(10) n
C6 C5 C7 138.98(12) n
C6 C5 C4 114.03(11) n
C7 C5 C4 106.97(11) n
C1 C6 C5 120.87(12) n
C1 C6 N6 118.15(12) n
C5 C6 N6 120.97(11) n
O61 N6 O62 124.27(12) n
O61 N6 C6 118.38(12) n
O62 N6 C6 117.34(11) n
C8 C7 C5 106.44(11) n
C8 C7 H7 126.8 n
C5 C7 H7 126.8 n
C7 C8 N9 110.85(11) n
C7 C8 H8 124.6 n
N9 C8 H8 124.6 n
C4 N9 C8 107.92(10) y
C4 N9 C1' 127.29(10) y
C8 N9 C1' 124.71(11) y
O4' C1' N9 107.59(11) n
O4' C1' C2' 106.08(10) n
N9 C1' C2' 116.30(11) n
O4' C1' H1' 108.9 n
N9 C1' H1' 108.9 n
C2' C1' H1' 108.9 n
C1' C2' C3' 101.48(11) n
C1' C2' H2A 111.5 n
C3' C2' H2A 111.5 n
C1' C2' H2B 111.5 n
C3' C2' H2B 111.5 n
H2A C2' H2B 109.3 n
O3' C3' C2' 111.49(11) y
O3' C3' C4' 107.28(11) n
C2' C3' C4' 103.33(10) n
O3' C3' H3' 111.5 n
C2' C3' H3' 111.5 n
C4' C3' H3' 111.5 n
C3' O3' H3O 109.5 n
O4' C4' C5' 108.86(11) n
O4' C4' C3' 106.20(11) n
C5' C4' C3' 114.75(11) n
O4' C4' H4' 109.0 n
C5' C4' H4' 109.0 n
C3' C4' H4' 109.0 n
C1' O4' C4' 109.98(10) n
O5' C5' C4' 113.45(11) n
O5' C5' H5A 108.9 n
C4' C5' H5A 108.9 n
O5' C5' H5B 108.9 n
C4' C5' H5B 108.9 n
H5A C5' H5B 107.7 n
C5' O5' H5O 109.5 n

loop_
_geom_bond_atom_site_label_1
_geom_bond_atom_site_label_2
_geom_bond_distance
_geom_bond_publ_flag
C1 C6 1.3810(17) n
C1 C2 1.3935(18) y
C1 H1 0.9500 n
C2 N3 1.3370(16) n
C2 H2 0.9500 n
N3 C4 1.3316(15) n
C4 N9 1.3746(15) n
C4 C5 1.4279(16) n
C5 C6 1.3981(17) n
C5 C7 1.4237(17) n
C6 N6 1.4683(16) y
N6 O61 1.2252(16) n
N6 O62 1.2304(16) n
C7 C8 1.3692(18) n
C7 H7 0.9500 n
C8 N9 1.3815(15) y
C8 H8 0.9500 ?
N9 C1' 1.4528(16) y
C1' O4' 1.4215(17) n
C1' C2' 1.5269(18) n
C1' H1' 1.0000 n
C2' C3' 1.5278(19) n
C2' H2A 0.9900 n
C2' H2B 0.9900 n
C3' O3' 1.4250(16) n
C3' C4' 1.534(2) n
C3' H3' 1.0000 n
O3' H3O 0.8400 n
C4' O4' 1.4477(15) n
C4' C5' 1.5143(19) n
C4' H4' 1.0000 n
C5' O5' 1.4278(17) n
C5' H5A 0.9900 n
C5' H5B 0.9900 n
O5' H5O 0.8400 n

loop_
_geom_hbond_atom_site_label_D
_geom_hbond_atom_site_label_H
_geom_hbond_atom_site_label_A
_geom_hbond_site_symmetry_A
_geom_hbond_distance_DH
_geom_hbond_distance_HA
_geom_hbond_distance_DA
_geom_hbond_angle_DHA
O3' H3O O5' 3_546 0.84 1.94 2.7662(17) 168.0
C2 H2 O3' 1_565 0.95 2.45 3.1157(17) 126.9
O5' H5O N3 . 0.84 1.96 2.7871(15) 169.7

loop_
_geom_torsion_atom_site_label_1
_geom_torsion_atom_site_label_2
_geom_torsion_atom_site_label_3
_geom_torsion_atom_site_label_4
_geom_torsion
_geom_torsion_publ_flag
C6 C1 C2 N3 1.4(2) n
C1 C2 N3 C4 1.2(2) n
C2 N3 C4 N9 177.57(13) y
C2 N3 C4 C5 -3.3(2) n
N3 C4 C5 C6 2.4(2) n
N9 C4 C5 C6 -178.26(12) n
N3 C4 C5 C7 -178.53(14) n
N9 C4 C5 C7 0.76(15) n
C2 C1 C6 C5 -2.2(2) n
C2 C1 C6 N6 177.18(12) n
C7 C5 C6 C1 -178.10(16) n
C4 C5 C6 C1 0.5(2) n
C7 C5 C6 N6 2.5(3) n
C4 C5 C6 N6 -178.91(12) n
C1 C6 N6 O61 6.12(19) n
C5 C6 N6 O61 -174.48(14) n
C1 C6 N6 O62 -173.13(13) n
C5 C6 N6 O62 6.27(19) n
C6 C5 C7 C8 178.03(18) n
C4 C5 C7 C8 -0.61(15) n
C5 C7 C8 N9 0.25(17) n
N3 C4 N9 C8 178.69(13) n
C5 C4 N9 C8 -0.61(16) n
N3 C4 N9 C1' 1.9(2) n
C5 C4 N9 C1' -177.36(13) n
C7 C8 N9 C4 0.23(18) n
C7 C8 N9 C1' 177.08(13) n
C4 N9 C1' O4' 61.64(17) y
C8 N9 C1' O4' -114.60(14) y
C4 N9 C1' C2' -57.10(19) n
C8 N9 C1' C2' 126.66(14) n
O4' C1' C2' C3' 34.53(12) n
N9 C1' C2' C3' 154.09(11) n
C1' C2' C3' O3' 81.33(13) n
C1' C2' C3' C4' -33.60(12) n
O3' C3' C4' O4' -95.92(11) n
C2' C3' C4' O4' 21.99(13) n
O3' C3' C4' C5' 143.78(11) n
C2' C3' C4' C5' -98.31(13) n
N9 C1' O4' C4' -146.90(10) n
C2' C1' O4' C4' -21.79(13) n
C5' C4' O4' C1' 123.74(11) n
C3' C4' O4' C1' -0.31(13) n
O4' C4' C5' O5' -69.74(14) y
C3' C4' C5' O5' 49.09(15) y
